data_4112084
loop_
_publ_author_name
'Lollita Lecren'
'Olivier Roubeau'
'Claude Coulon'
'Yang-Guang Li'
'Xavier F. Le Goff'
'Wolfgang Wernsdorfer'
'Hitoshi Miyasaka'
'Rodolphe Cl\'erac'

_publ_section_title
;
 Slow Relaxation in a One-Dimensional Rational Assembly of
 Antiferromagnetically Coupled [Mn4] Single-Molecule Magnets
;
_journal_name_full 'Journal of the American Chemical Society'
_journal_page_first 17353
_journal_page_last 17363
_journal_paper_doi 10.1021/ja0551685
_journal_volume 127
_journal_year 2005
_chemical_formula_sum 'C36 H48 Cl2 Mn4 N8 O26'
_chemical_formula_weight 1299.48
_chemical_name_systematic
; 
 ? 
;
_space_group_IT_number 2
_symmetry_cell_setting triclinic
_symmetry_space_group_name_Hall '-P 1'
_symmetry_space_group_name_H-M 'P -1'
_atom_sites_solution_hydrogens geom
_atom_sites_solution_primary direct
_atom_sites_solution_secondary difmap
_audit_creation_method SHELXL-97
_cell_angle_alpha 78.20(3)
_cell_angle_beta 84.40(3)
_cell_angle_gamma 67.70(3)
_cell_formula_units_Z 1
_cell_length_a 10.084(2)
_cell_length_b 11.692(2)
_cell_length_c 12.112(2)
_cell_measurement_temperature 150(1)
_cell_volume 1293.0(5)
_computing_cell_refinement 'HKL Scalepack (Otwinowski & Minor 1997)'
_computing_data_reduction 'HKL Denzo and Scalepack (Otwinowski & Minor 1997)'
_computing_structure_refinement 'SHELXL-97 (Sheldrick, 1997)'
_computing_structure_solution 'SHELXS-97 (Sheldrick, 1990)'
_diffrn_ambient_temperature 150(1)
_diffrn_detector_area_resol_mean 9
_diffrn_measured_fraction_theta_full 0.987
_diffrn_measured_fraction_theta_max 0.987
_diffrn_measurement_device_type 'Nonius KappaCCD diffractometer'
_diffrn_measurement_method CCD
_diffrn_radiation_monochromator graphite
_diffrn_radiation_source 'fine-focus sealed tube'
_diffrn_radiation_type MoK\a
_diffrn_radiation_wavelength 0.71073
_diffrn_reflns_av_R_equivalents 0.0742
_diffrn_reflns_av_sigmaI/netI 0.1272
_diffrn_reflns_limit_h_max 12
_diffrn_reflns_limit_h_min -11
_diffrn_reflns_limit_k_max 13
_diffrn_reflns_limit_k_min -14
_diffrn_reflns_limit_l_max 13
_diffrn_reflns_limit_l_min -15
_diffrn_reflns_number 8569
_diffrn_reflns_theta_full 26.66
_diffrn_reflns_theta_max 26.66
_diffrn_reflns_theta_min 3.40
_diffrn_standards_decay_% none
_diffrn_standards_interval_count 0
_diffrn_standards_number 0
_exptl_absorpt_coefficient_mu 1.151
_exptl_absorpt_correction_T_max 0.6956
_exptl_absorpt_correction_T_min 0.5650
_exptl_absorpt_correction_type empirical
_exptl_absorpt_process_details '(blessing, 1995, 1997)'
_exptl_crystal_colour 'dark red'
_exptl_crystal_density_diffrn 1.671
_exptl_crystal_description 'parallelepipedic plate'
_exptl_crystal_F_000 662
_exptl_crystal_size_max 0.56
_exptl_crystal_size_mid 0.38
_exptl_crystal_size_min 0.34
_refine_diff_density_max 0.466
_refine_diff_density_min -0.561
_refine_diff_density_rms 0.093
_refine_ls_extinction_method none
_refine_ls_goodness_of_fit_ref 0.984
_refine_ls_hydrogen_treatment constr
_refine_ls_matrix_type full
_refine_ls_number_parameters 372
_refine_ls_number_reflns 5385
_refine_ls_number_restraints 24
_refine_ls_restrained_S_all 0.991
_refine_ls_R_factor_all 0.1431
_refine_ls_R_factor_gt 0.0681
_refine_ls_shift/su_max 0.005
_refine_ls_shift/su_mean 0.000
_refine_ls_structure_factor_coef Fsqd
_refine_ls_weighting_details 'calc w=1/[\s^2^(Fo^2^)+(0.1000P)^2^+0.0000P] where P=(Fo^2^+2Fc^2^)/3'
_refine_ls_weighting_scheme calc
_refine_ls_wR_factor_gt 0.1574
_refine_ls_wR_factor_ref 0.1987
_reflns_number_gt 2948
_reflns_number_total 5385
_reflns_threshold_expression >2sigma(I)
_cod_data_source_file ja0551685si20050729_012425.cif
_cod_data_source_block l1
_cod_database_code 4112084

loop_
_symmetry_equiv_pos_as_xyz
'x, y, z'
'-x, -y, -z'

loop_
_atom_site_label
_atom_site_type_symbol
_atom_site_fract_x
_atom_site_fract_y
_atom_site_fract_z
_atom_site_U_iso_or_equiv
_atom_site_adp_type
_atom_site_occupancy
_atom_site_symmetry_multiplicity
_atom_site_calc_flag
_atom_site_refinement_flags
_atom_site_disorder_assembly
_atom_site_disorder_group
Mn1 Mn 0.28067(8) 0.80960(8) -0.02307(7) 0.0412(3) Uani 1 1 d . . .
Mn2 Mn -0.01070(8) 1.02775(8) -0.13666(7) 0.0385(3) Uani 1 1 d . . .
O1 O 0.0371(3) 0.8777(3) -0.0151(3) 0.0367(8) Uani 1 1 d . . .
O2 O 0.1876(4) 0.9791(4) -0.1493(3) 0.0450(10) Uani 1 1 d . . .
O3 O -0.2115(3) 1.0875(4) -0.1184(3) 0.0417(9) Uani 1 1 d . . .
O13 O 0.6754(5) 0.7594(6) 0.0446(6) 0.102(2) Uani 1 1 d . . .
O11 O 0.4946(4) 0.7010(5) 0.0698(4) 0.0650(13) Uani 1 1 d . . .
O12 O 0.4850(5) 0.8613(5) -0.0543(5) 0.0694(13) Uani 1 1 d . . .
O1W O 0.3478(5) 0.7109(4) -0.1660(4) 0.0652(12) Uani 1 1 d . . .
H4AA H 0.3132 0.6408 -0.1636 0.098 Uiso 1 1 d R . .
H4AB H 0.3925 0.7237 -0.2146 0.098 Uiso 1 1 d R . .
O2W O 0.6931(9) 0.4749(10) 0.4207(7) 0.160(3) Uani 1 1 d . . .
H2WB H 0.6539 0.4794 0.3620 0.240 Uiso 1 1 d R . .
H2WA H 0.7336 0.5197 0.4347 0.240 Uiso 1 1 d R . .
O3W O 0.7287(7) 0.4773(6) 0.1953(6) 0.111(2) Uani 1 1 d . . .
H3WB H 0.6809 0.5439 0.1553 0.167 Uiso 1 1 d R . .
H3WA H 0.8133 0.4499 0.2135 0.167 Uiso 1 1 d R . .
Cl1 Cl 0.5341(3) 0.2307(3) 0.4723(2) 0.1007(8) Uani 1 1 d D . .
O7 O 0.6559(12) 0.2443(13) 0.5053(11) 0.209(5) Uani 1 1 d D A 1
O8 O 0.4094(18) 0.3397(15) 0.4382(17) 0.152(7) Uani 0.60 1 d PD A 1
O9 O 0.615(2) 0.158(3) 0.3979(19) 0.199(13) Uani 0.60 1 d PD A 1
O10 O 0.4758(9) 0.1515(11) 0.5556(8) 0.095(3) Uani 0.60 1 d P A 1
O8A O 0.473(3) 0.3638(18) 0.430(3) 0.172(15) Uani 0.40 1 d PDU A 2
O9A O 0.552(3) 0.175(2) 0.375(2) 0.100(7) Uani 0.40 1 d PDU A 2
O10A O 0.501(4) 0.243(4) 0.576(2) 0.239(16) Uani 0.40 1 d PDU A 2
N1 N 0.2204(4) 0.6412(5) 0.0561(4) 0.0430(11) Uani 1 1 d . . .
N2 N 0.0007(5) 1.1811(5) -0.2496(4) 0.0457(12) Uani 1 1 d . . .
N3 N -0.0661(5) 0.9469(5) -0.2656(4) 0.0501(12) Uani 1 1 d . . .
N4 N 0.5544(5) 0.7746(6) 0.0197(6) 0.0618(16) Uani 1 1 d . . .
C1 C 0.0811(5) 0.6570(5) 0.0523(5) 0.0401(13) Uani 1 1 d . . .
C2 C 0.0322(6) 0.5614(6) 0.0994(5) 0.0466(14) Uani 1 1 d . . .
H2A H -0.0644 0.5744 0.0966 0.056 Uiso 1 1 calc R . .
C3 C 0.1252(7) 0.4496(6) 0.1493(6) 0.0553(16) Uani 1 1 d . . .
H3B H 0.0933 0.3848 0.1810 0.066 Uiso 1 1 calc R . .
C4 C 0.2687(7) 0.4315(6) 0.1530(6) 0.0628(18) Uani 1 1 d . . .
H4A H 0.3347 0.3549 0.1872 0.075 Uiso 1 1 calc R . .
C5 C 0.3111(6) 0.5293(6) 0.1053(6) 0.0506(15) Uani 1 1 d . . .
H5A H 0.4076 0.5171 0.1072 0.061 Uiso 1 1 calc R . .
C6 C -0.0173(5) 0.7805(5) -0.0100(5) 0.0434(14) Uani 1 1 d . . .
H6A H -0.0291 0.7719 -0.0860 0.052 Uiso 1 1 calc R . .
H6B H -0.1107 0.8036 0.0275 0.052 Uiso 1 1 calc R . .
C7 C 0.1356(6) 1.1808(6) -0.2675(5) 0.0478(14) Uani 1 1 d . . .
C8 C 0.1605(7) 1.2832(7) -0.3280(5) 0.0578(17) Uani 1 1 d . . .
H8B H 0.2536 1.2819 -0.3387 0.069 Uiso 1 1 calc R . .
C9 C 0.0474(8) 1.3882(7) -0.3731(6) 0.070(2) Uani 1 1 d . . .
H9B H 0.0633 1.4589 -0.4130 0.084 Uiso 1 1 calc R . .
C10 C -0.0890(8) 1.3878(7) -0.3586(6) 0.070(2) Uani 1 1 d . . .
H10B H -0.1663 1.4576 -0.3898 0.083 Uiso 1 1 calc R . .
C11 C -0.1101(6) 1.2832(6) -0.2978(5) 0.0514(15) Uani 1 1 d . . .
H11B H -0.2024 1.2822 -0.2893 0.062 Uiso 1 1 calc R . .
C12 C 0.2495(6) 1.0610(6) -0.2165(6) 0.0565(17) Uani 1 1 d . . .
H12A H 0.3089 1.0205 -0.2760 0.068 Uiso 1 1 calc R . .
H12B H 0.3101 1.0790 -0.1705 0.068 Uiso 1 1 calc R . .
C13 C -0.2073(6) 0.9648(6) -0.2589(5) 0.0474(14) Uani 1 1 d . . .
C14 C -0.2635(8) 0.9143(8) -0.3273(7) 0.074(2) Uani 1 1 d . . .
H14A H -0.3609 0.9287 -0.3230 0.088 Uiso 1 1 calc R . .
C15 C -0.1766(9) 0.8435(9) -0.4012(8) 0.091(3) Uani 1 1 d . . .
H15A H -0.2130 0.8063 -0.4453 0.109 Uiso 1 1 calc R . .
C16 C -0.0342(9) 0.8280(9) -0.4095(7) 0.086(3) Uani 1 1 d . . .
H16A H 0.0266 0.7828 -0.4614 0.103 Uiso 1 1 calc R . .
C17 C 0.0163(8) 0.8798(7) -0.3409(6) 0.0668(19) Uani 1 1 d . . .
H17A H 0.1130 0.8681 -0.3465 0.080 Uiso 1 1 calc R . .
C18 C -0.2951(6) 1.0427(7) -0.1756(6) 0.0538(16) Uani 1 1 d . . .
H18A H -0.3724 1.1140 -0.2144 0.065 Uiso 1 1 calc R . .
H18B H -0.3375 0.9930 -0.1205 0.065 Uiso 1 1 calc R . .

loop_
_atom_site_aniso_label
_atom_site_aniso_U_11
_atom_site_aniso_U_22
_atom_site_aniso_U_33
_atom_site_aniso_U_23
_atom_site_aniso_U_13
_atom_site_aniso_U_12
Mn1 0.0253(4) 0.0467(6) 0.0514(6) -0.0133(4) 0.0041(3) -0.0121(4)
Mn2 0.0280(4) 0.0444(5) 0.0427(5) -0.0091(4) 0.0025(3) -0.0131(4)
O1 0.0303(17) 0.034(2) 0.049(2) -0.0111(17) 0.0007(15) -0.0131(15)
O2 0.0298(18) 0.045(2) 0.058(3) -0.0085(19) 0.0102(16) -0.0137(16)
O3 0.0321(18) 0.052(2) 0.044(2) -0.0159(19) -0.0004(15) -0.0156(17)
O13 0.039(3) 0.112(5) 0.167(6) -0.039(4) -0.014(3) -0.030(3)
O11 0.045(2) 0.067(3) 0.084(4) -0.014(3) -0.002(2) -0.022(2)
O12 0.047(3) 0.068(3) 0.092(4) -0.011(3) -0.003(2) -0.021(2)
O1W 0.070(3) 0.065(3) 0.063(3) -0.022(2) 0.016(2) -0.025(2)
O2W 0.173(8) 0.211(10) 0.137(7) -0.057(7) 0.001(6) -0.106(7)
O3W 0.116(5) 0.088(5) 0.141(6) -0.013(4) -0.023(4) -0.048(4)
Cl1 0.0998(17) 0.108(2) 0.0822(16) -0.0223(14) 0.0133(13) -0.0261(14)
O7 0.181(10) 0.274(14) 0.228(13) -0.051(11) -0.024(9) -0.139(10)
O8 0.120(12) 0.112(11) 0.168(15) 0.030(10) -0.046(11) 0.001(9)
O9 0.20(2) 0.26(3) 0.138(17) -0.107(18) 0.105(17) -0.08(2)
O10 0.076(6) 0.107(8) 0.078(6) 0.010(6) 0.038(5) -0.030(5)
O8A 0.180(18) 0.157(17) 0.175(17) -0.030(10) -0.011(10) -0.054(10)
O9A 0.128(11) 0.091(9) 0.100(11) -0.036(7) 0.012(8) -0.055(8)
O10A 0.235(18) 0.246(18) 0.214(18) -0.044(10) 0.006(10) -0.067(11)
N1 0.029(2) 0.049(3) 0.051(3) -0.016(2) 0.0058(19) -0.012(2)
N2 0.048(3) 0.051(3) 0.038(3) -0.010(2) 0.007(2) -0.019(2)
N3 0.040(3) 0.059(3) 0.051(3) -0.014(3) 0.001(2) -0.016(2)
N4 0.023(2) 0.074(4) 0.094(5) -0.038(4) 0.001(3) -0.014(3)
C1 0.037(3) 0.045(3) 0.042(3) -0.019(3) 0.002(2) -0.014(2)
C2 0.048(3) 0.049(4) 0.048(4) -0.008(3) 0.002(3) -0.026(3)
C3 0.065(4) 0.051(4) 0.057(4) -0.011(3) -0.003(3) -0.029(3)
C4 0.063(4) 0.043(4) 0.069(5) 0.002(3) -0.004(3) -0.011(3)
C5 0.035(3) 0.044(4) 0.067(4) -0.009(3) 0.001(3) -0.009(3)
C6 0.037(3) 0.046(4) 0.052(4) -0.009(3) -0.003(2) -0.021(3)
C7 0.051(3) 0.049(4) 0.046(4) -0.014(3) 0.014(3) -0.021(3)
C8 0.058(4) 0.064(5) 0.052(4) -0.008(3) 0.013(3) -0.028(3)
C9 0.090(5) 0.067(5) 0.056(4) -0.003(4) 0.010(4) -0.038(4)
C10 0.081(5) 0.065(5) 0.044(4) 0.002(4) -0.007(3) -0.011(4)
C11 0.048(3) 0.062(4) 0.039(3) -0.007(3) 0.000(3) -0.016(3)
C12 0.040(3) 0.055(4) 0.071(4) -0.007(3) 0.018(3) -0.020(3)
C13 0.045(3) 0.047(4) 0.049(4) -0.012(3) -0.009(3) -0.012(3)
C14 0.068(5) 0.081(6) 0.083(6) -0.028(5) -0.015(4) -0.031(4)
C15 0.097(6) 0.105(7) 0.084(6) -0.046(6) -0.023(5) -0.032(5)
C16 0.082(5) 0.105(7) 0.068(5) -0.054(5) 0.009(4) -0.014(5)
C17 0.062(4) 0.072(5) 0.063(5) -0.028(4) 0.001(3) -0.013(4)
C18 0.036(3) 0.070(4) 0.064(4) -0.025(3) -0.007(3) -0.020(3)

loop_
_atom_type_symbol
_atom_type_description
_atom_type_scat_dispersion_real
_atom_type_scat_dispersion_imag
_atom_type_scat_source
C C 0.0033 0.0016 'International Tables Vol C Tables 4.2.6.8 and 6.1.1.4'
H H 0.0000 0.0000 'International Tables Vol C Tables 4.2.6.8 and 6.1.1.4'
N N 0.0061 0.0033 'International Tables Vol C Tables 4.2.6.8 and 6.1.1.4'
O O 0.0106 0.0060 'International Tables Vol C Tables 4.2.6.8 and 6.1.1.4'
Cl Cl 0.1484 0.1585 'International Tables Vol C Tables 4.2.6.8 and 6.1.1.4'
Mn Mn 0.3368 0.7283 'International Tables Vol C Tables 4.2.6.8 and 6.1.1.4'

loop_
_geom_angle_atom_site_label_1
_geom_angle_atom_site_label_2
_geom_angle_atom_site_label_3
_geom_angle
_geom_angle_site_symmetry_1
_geom_angle_site_symmetry_3
O2 Mn1 O1W 85.67(17) . .
O2 Mn1 O3 93.21(15) . 2_575
O1W Mn1 O3 178.87(17) . 2_575
O2 Mn1 O1 69.37(13) . .
O1W Mn1 O1 105.76(15) . .
O3 Mn1 O1 73.88(13) 2_575 .
O2 Mn1 N1 135.46(15) . .
O1W Mn1 N1 83.09(17) . .
O3 Mn1 N1 97.78(16) 2_575 .
O1 Mn1 N1 72.59(14) . .
O2 Mn1 O11 138.07(16) . .
O1W Mn1 O11 94.52(18) . .
O3 Mn1 O11 86.27(16) 2_575 .
O1 Mn1 O11 147.95(16) . .
N1 Mn1 O11 85.84(17) . .
O2 Mn1 O12 83.67(16) . .
O1W Mn1 O12 88.81(18) . .
O3 Mn1 O12 91.00(16) 2_575 .
O1 Mn1 O12 147.81(16) . .
N1 Mn1 O12 138.73(17) . .
O11 Mn1 O12 54.45(17) . .
O2 Mn2 O3 175.39(17) . .
O2 Mn2 O1 82.75(15) . .
O3 Mn2 O1 98.52(16) . .
O2 Mn2 N2 81.11(18) . .
O3 Mn2 N2 96.99(18) . .
O1 Mn2 N2 162.08(16) . .
O2 Mn2 N3 104.50(18) . .
O3 Mn2 N3 79.77(16) . .
O1 Mn2 N3 97.79(17) . .
N2 Mn2 N3 93.75(19) . .
O2 Mn2 O1 95.85(15) . 2_575
O3 Mn2 O1 80.03(14) . 2_575
O1 Mn2 O1 80.56(15) . 2_575
N2 Mn2 O1 93.38(16) . 2_575
N3 Mn2 O1 159.24(15) . 2_575
C6 O1 Mn2 123.0(3) . .
C6 O1 Mn1 113.8(3) . .
Mn2 O1 Mn1 100.25(14) . .
C6 O1 Mn2 120.0(3) . 2_575
Mn2 O1 Mn2 99.44(15) . 2_575
Mn1 O1 Mn2 95.31(13) . 2_575
C12 O2 Mn2 120.0(3) . .
C12 O2 Mn1 131.2(3) . .
Mn2 O2 Mn1 107.63(17) . .
C18 O3 Mn2 120.3(3) . .
C18 O3 Mn1 127.5(3) . 2_575
Mn2 O3 Mn1 110.77(16) . 2_575
N4 O11 Mn1 94.6(4) . .
N4 O12 Mn1 94.0(4) . .
O10A Cl1 O9 148.2(19) . .
O10A Cl1 O7 78.9(18) . .
O9 Cl1 O7 90.4(11) . .
O10A Cl1 O9A 156(2) . .
O7 Cl1 O9A 115.7(12) . .
O10A Cl1 O8 89.2(18) . .
O9 Cl1 O8 121.7(14) . .
O7 Cl1 O8 119.8(11) . .
O9A Cl1 O8 98.3(14) . .
O10A Cl1 O8A 94.1(18) . .
O9 Cl1 O8A 116.0(19) . .
O7 Cl1 O8A 90.2(14) . .
O9A Cl1 O8A 104.2(17) . .
O10A Cl1 O10 54.0(17) . .
O9 Cl1 O10 106.9(13) . .
O7 Cl1 O10 115.4(7) . .
O9A Cl1 O10 102.1(12) . .
O8 Cl1 O10 102.7(9) . .
O8A Cl1 O10 129.6(15) . .
C5 N1 C1 117.9(5) . .
C5 N1 Mn1 125.5(4) . .
C1 N1 Mn1 116.7(4) . .
C7 N2 C11 118.8(5) . .
C7 N2 Mn2 113.5(4) . .
C11 N2 Mn2 127.4(4) . .
C17 N3 C13 118.0(6) . .
C17 N3 Mn2 130.9(4) . .
C13 N3 Mn2 111.0(4) . .
O13 N4 O12 122.8(6) . .
O13 N4 O11 120.4(7) . .
O12 N4 O11 116.9(5) . .
N1 C1 C2 121.5(5) . .
N1 C1 C6 117.0(5) . .
C2 C1 C6 121.4(5) . .
C3 C2 C1 119.7(5) . .
C2 C3 C4 119.5(6) . .
C5 C4 C3 118.3(6) . .
N1 C5 C4 123.1(6) . .
O1 C6 C1 111.6(4) . .
N2 C7 C8 121.1(6) . .
N2 C7 C12 114.2(5) . .
C8 C7 C12 124.7(5) . .
C7 C8 C9 119.8(6) . .
C10 C9 C8 119.5(7) . .
C9 C10 C11 119.2(7) . .
N2 C11 C10 121.5(6) . .
O2 C12 C7 110.5(4) . .
N3 C13 C14 120.7(6) . .
N3 C13 C18 115.9(5) . .
C14 C13 C18 123.4(6) . .
C15 C14 C13 120.1(7) . .
C14 C15 C16 118.9(7) . .
C17 C16 C15 118.9(7) . .
N3 C17 C16 123.3(7) . .
O3 C18 C13 112.1(4) . .

loop_
_geom_bond_atom_site_label_1
_geom_bond_atom_site_label_2
_geom_bond_distance
_geom_bond_site_symmetry_2
Mn1 O2 2.185(4) .
Mn1 O1W 2.187(5) .
Mn1 O3 2.201(4) 2_575
Mn1 O1 2.275(3) .
Mn1 N1 2.277(5) .
Mn1 O11 2.312(5) .
Mn1 O12 2.336(4) .
Mn2 O2 1.860(3) .
Mn2 O3 1.881(3) .
Mn2 O1 1.980(4) .
Mn2 N2 2.055(5) .
Mn2 N3 2.195(5) .
Mn2 O1 2.277(4) 2_575
O1 C6 1.426(6) .
O1 Mn2 2.277(4) 2_575
O2 C12 1.415(7) .
O3 C18 1.436(7) .
O3 Mn1 2.201(4) 2_575
O13 N4 1.224(6) .
O11 N4 1.257(7) .
O12 N4 1.238(7) .
Cl1 O10A 1.30(2) .
Cl1 O9 1.356(17) .
Cl1 O7 1.401(9) .
Cl1 O9A 1.421(18) .
Cl1 O8 1.431(12) .
Cl1 O8A 1.441(19) .
Cl1 O10 1.462(9) .
N1 C5 1.335(7) .
N1 C1 1.350(6) .
N2 C7 1.355(7) .
N2 C11 1.358(8) .
N3 C17 1.337(8) .
N3 C13 1.355(7) .
C1 C2 1.386(8) .
C1 C6 1.501(8) .
C2 C3 1.346(9) .
C3 C4 1.385(8) .
C4 C5 1.369(9) .
C7 C8 1.367(9) .
C7 C12 1.492(9) .
C8 C9 1.374(10) .
C9 C10 1.371(10) .
C10 C11 1.372(10) .
C13 C14 1.379(9) .
C13 C18 1.490(8) .
C14 C15 1.362(11) .
C15 C16 1.374(11) .
C16 C17 1.356(10) .
